data_4303270
loop_
_publ_author_name
'Mrigendra Dubey'
'Rik Rani Koner'
'Manabendra Ray'

_publ_contact_author_address
;Department of Chemistry
Indian Institute of Technology Guwahati
Guwahati 781039
;
_publ_contact_author_email manabray@iitg.ernet.in
_publ_contact_author_name 'Dr. Manabendra Ray'
_publ_section_title
;
Sodium and Potassium Ion Directed Self-Assembled Multinuclear Assembly of
Divalent Nickel or Copper and l-Leucine Derived Ligand
;
_journal_name_full 'Inorganic Chemistry'
_journal_page_first 9294
_journal_page_last 9302
_journal_paper_doi 10.1021/ic9011444
_journal_volume 48
_journal_year 2009
_chemical_absolute_configuration syn
_chemical_compound_source Synthesized
_chemical_formula_moiety C78H108N6NaNi3O18,2(C2H3N),ClO4,2(CHO),3(O)
_chemical_formula_sum 'C84 H116 Cl N8 Na Ni3 O27'
_chemical_formula_weight 1904.42
_space_group_IT_number 20
_symmetry_cell_setting orthorhombic
_symmetry_Int_Tables_number 20
_symmetry_space_group_name_Hall 'C 2c 2'
_symmetry_space_group_name_H-M 'C 2 2 21'
_atom_sites_solution_hydrogens geom
_atom_sites_solution_primary direct
_atom_sites_solution_secondary difmap
_audit_creation_method SHELXL-97
_cell_angle_alpha 90.00
_cell_angle_beta 90.00
_cell_angle_gamma 90.00
_cell_formula_units_Z 4
_cell_length_a 17.7564(8)
_cell_length_b 20.9237(10)
_cell_length_c 26.6820(13)
_cell_measurement_reflns_used 7855
_cell_measurement_temperature 296(2)
_cell_measurement_theta_max 25.00
_cell_measurement_theta_min 2.29
_cell_volume 9913.2(8)
_computing_cell_refinement 'Bruker SMART'
_computing_data_collection 'Bruker SMART'
_computing_data_reduction 'Bruker SAINT'
_computing_molecular_graphics Wnigx
_computing_publication_material Wingx
_computing_structure_refinement 'SHELXL-97 (Sheldrick, 2008)'
_computing_structure_solution 'Bruker SHELXTL'
_diffrn_ambient_temperature 296(2)
_diffrn_measured_fraction_theta_full 0.996
_diffrn_measured_fraction_theta_max 0.996
_diffrn_measurement_device_type 'CCD area detector'
_diffrn_measurement_method 'phi and omega scans'
_diffrn_radiation_monochromator graphite
_diffrn_radiation_type MoK\a
_diffrn_radiation_wavelength 0.71073
_diffrn_reflns_av_R_equivalents 0.0355
_diffrn_reflns_av_sigmaI/netI 0.0340
_diffrn_reflns_limit_h_max 22
_diffrn_reflns_limit_h_min -22
_diffrn_reflns_limit_k_max 26
_diffrn_reflns_limit_k_min -25
_diffrn_reflns_limit_l_max 34
_diffrn_reflns_limit_l_min -34
_diffrn_reflns_number 67506
_diffrn_reflns_theta_full 27.02
_diffrn_reflns_theta_max 27.02
_diffrn_reflns_theta_min 1.53
_diffrn_source 'fine-focus sealed tube'
_exptl_absorpt_coefficient_mu 0.669
_exptl_absorpt_correction_T_max 0.8778
_exptl_absorpt_correction_T_min 0.7757
_exptl_absorpt_correction_type multi-scan
_exptl_crystal_colour 'Purple- Blue'
_exptl_crystal_density_diffrn 1.276
_exptl_crystal_density_method 'not measured'
_exptl_crystal_description Diamond
_exptl_crystal_F_000 4016
_exptl_crystal_recrystallization_method 'CH3OH CH3CN'
_exptl_crystal_size_max 0.40
_exptl_crystal_size_mid 0.30
_exptl_crystal_size_min 0.20
_refine_diff_density_max 0.713
_refine_diff_density_min -0.521
_refine_diff_density_rms 0.057
_refine_ls_abs_structure_details 'Flack H D (1983), Acta Cryst. A39, 876-881'
_refine_ls_abs_structure_Flack 0.002(10)
_refine_ls_extinction_coef 0.00022(6)
_refine_ls_extinction_expression Fc^*^=kFc[1+0.001xFc^2^\l^3^/sin(2\q)]^-1/4^
_refine_ls_extinction_method SHELXL
_refine_ls_goodness_of_fit_ref 1.031
_refine_ls_hydrogen_treatment mixed
_refine_ls_matrix_type full
_refine_ls_number_parameters 614
_refine_ls_number_reflns 10833
_refine_ls_number_restraints 0
_refine_ls_restrained_S_all 1.031
_refine_ls_R_factor_all 0.0510
_refine_ls_R_factor_gt 0.0404
_refine_ls_shift/su_max 0.002
_refine_ls_shift/su_mean 0.000
_refine_ls_structure_factor_coef Fsqd
_refine_ls_weighting_details 'calc w=1/[\s^2^(Fo^2^)+(0.0802P)^2^+0.0000P] where P=(Fo^2^+2Fc^2^)/3'
_refine_ls_weighting_scheme calc
_refine_ls_wR_factor_gt 0.1102
_refine_ls_wR_factor_ref 0.1152
_reflns_number_gt 9009
_reflns_number_total 10833
_reflns_threshold_expression >2\s(I)
_cod_data_source_file ic9011444_si_002_2.cif
_cod_data_source_block Capsule2
_cod_original_formula_sum 'C84 H116 Cl N8 Na Ni3 O27 '
_cod_database_code 4303270

loop_
_symmetry_equiv_pos_as_xyz
'x, y, z'
'-x, -y, z+1/2'
'-x, y, -z+1/2'
'x, -y, -z'
'x+1/2, y+1/2, z'
'-x+1/2, -y+1/2, z+1/2'
'-x+1/2, y+1/2, -z+1/2'
'x+1/2, -y+1/2, -z'

loop_
_atom_site_label
_atom_site_type_symbol
_atom_site_fract_x
_atom_site_fract_y
_atom_site_fract_z
_atom_site_U_iso_or_equiv
_atom_site_adp_type
_atom_site_occupancy
_atom_site_symmetry_multiplicity
_atom_site_calc_flag
_atom_site_refinement_flags
_atom_site_disorder_assembly
_atom_site_disorder_group
O2A O 0.68663(12) 0.01021(12) 0.36096(8) 0.0565(6) Uani 1 1 d . . .
C8A C 0.64911(15) 0.00533(14) 0.40012(11) 0.0451(6) Uani 1 1 d . . .
C9A C 0.56345(18) 0.01266(17) 0.39475(12) 0.0490(7) Uiso 1 1 d . . .
C10A C 0.54380(19) 0.08131(18) 0.37958(14) 0.0609(9) Uani 1 1 d . . .
H40A H 0.5488 0.1081 0.4091 0.073 Uiso 1 1 calc R . .
H40B H 0.5813 0.0956 0.3556 0.073 Uiso 1 1 calc R . .
C13C C 1.2218(2) 0.1040(3) 0.4126(2) 0.1026(17) Uani 1 1 d . . .
H13A H 1.2008 0.1328 0.4369 0.154 Uiso 1 1 calc R . .
H13B H 1.2528 0.1274 0.3896 0.154 Uiso 1 1 calc R . .
H13C H 1.2517 0.0724 0.4295 0.154 Uiso 1 1 calc R . .
C12C C 1.1876(3) 0.0239(3) 0.3465(2) 0.1100(19) Uani 1 1 d . . .
H12A H 1.2224 0.0446 0.3242 0.165 Uiso 1 1 calc R . .
H12B H 1.1460 0.0072 0.3275 0.165 Uiso 1 1 calc R . .
H12C H 1.2126 -0.0105 0.3636 0.165 Uiso 1 1 calc R . .
O4 O 0.0200(6) 0.1617(3) 0.29323(18) 0.205(3) Uani 1 1 d . . .
C13B C 0.7013(5) 0.2708(4) 0.3015(3) 0.156(3) Uani 1 1 d . . .
H34A H 0.7055 0.3027 0.2758 0.234 Uiso 1 1 calc R . .
H34B H 0.7177 0.2884 0.3329 0.234 Uiso 1 1 calc R . .
H34C H 0.6498 0.2574 0.3044 0.234 Uiso 1 1 calc R . .
C12B C 0.7305(5) 0.1825(4) 0.23701(19) 0.142(3) Uani 1 1 d . . .
H33A H 0.7337 0.2148 0.2115 0.213 Uiso 1 1 calc R . .
H33B H 0.6798 0.1666 0.2388 0.213 Uiso 1 1 calc R . .
H33C H 0.7641 0.1481 0.2290 0.213 Uiso 1 1 calc R . .
O5 O -0.0524(5) 0.2307(6) 0.2656(3) 0.327(8) Uani 1 1 d . . .
O3 O 0.3702(2) 0.0000 0.5000 0.121(2) Uani 1 2 d S . .
O1 O 0.7834(3) 0.4272(3) 0.4370(2) 0.1516(19) Uani 1 1 d . . .
C11A C 0.4703(4) 0.0929(3) 0.3581(3) 0.129(3) Uani 1 1 d . . .
H11A H 0.4366 0.0891 0.3871 0.155 Uiso 1 1 calc R . .
C12A C 0.4632(5) 0.1640(3) 0.3436(3) 0.168(4) Uani 1 1 d . . .
H38A H 0.4866 0.1899 0.3688 0.251 Uiso 1 1 calc R . .
H38B H 0.4109 0.1752 0.3409 0.251 Uiso 1 1 calc R . .
H38C H 0.4875 0.1711 0.3120 0.251 Uiso 1 1 calc R . .
C13A C 0.4372(6) 0.0536(4) 0.3233(5) 0.262(8) Uani 1 1 d . . .
H39A H 0.3881 0.0697 0.3150 0.393 Uiso 1 1 calc R . .
H39B H 0.4327 0.0112 0.3368 0.393 Uiso 1 1 calc R . .
H39C H 0.4678 0.0523 0.2936 0.393 Uiso 1 1 calc R . .
O2 O 0.6524(4) 0.3690(3) 0.4462(3) 0.181(2) Uani 1 1 d . . .
C16 C 0.6348(5) 0.3080(4) 0.4512(5) 0.165(4) Uani 1 1 d . . .
C14 C 0.3495(7) 0.1009(6) 0.7062(4) 0.200(5) Uani 1 1 d . . .
N20 N 0.3460(6) 0.1079(5) 0.6640(3) 0.203(4) Uani 1 1 d . . .
C15 C 0.3537(10) 0.0904(8) 0.7606(3) 0.317(10) Uani 1 1 d . . .
H15A H 0.3324 0.0495 0.7686 0.475 Uiso 1 1 calc R . .
H15B H 0.3260 0.1234 0.7775 0.475 Uiso 1 1 calc R . .
H15C H 0.4054 0.0916 0.7711 0.475 Uiso 1 1 calc R . .
H1 H 0.5593(17) -0.0162(16) 0.3736(12) 0.041(8) Uiso 1 1 d . . .
H10 H 0.9130(15) 0.2490(14) 0.3674(11) 0.032(7) Uiso 1 1 d . . .
H11 H 0.9604(18) 0.2047(14) 0.3825(11) 0.033(8) Uiso 1 1 d . . .
H23 H 0.456(2) -0.0753(18) 0.4098(14) 0.063(10) Uiso 1 1 d . . .
H1A H 0.493(2) 0.0153(18) 0.4452(14) 0.054(11) Uiso 1 1 d . . .
H2A H 0.632(3) -0.108(2) 0.5175(17) 0.069(17) Uiso 1 1 d . . .
H2B H 0.966(3) -0.105(2) 0.5142(18) 0.079(14) Uiso 1 1 d . . .
H1B H 0.8857(19) 0.1631(15) 0.3351(13) 0.048(8) Uiso 1 1 d . . .
H53 H 0.7827(13) 0.2160(14) 0.3824(9) 0.017(6) Uiso 1 1 d . . .
H54 H 0.471(2) -0.0865(17) 0.4713(14) 0.056(9) Uiso 1 1 d . . .
H59 H 0.695(2) 0.144(2) 0.3346(15) 0.074(12) Uiso 1 1 d . . .
H76 H 0.776(3) 0.114(2) 0.3161(17) 0.085(13) Uiso 1 1 d . . .
H2C H 0.782(2) 0.0167(17) 0.3670(14) 0.056(10) Uiso 1 1 d . . .
H H 0.7272(13) 0.3971(10) 0.4568(8) 0.007(5) Uiso 1 1 d . . .
C6C C 0.85723(19) -0.04238(15) 0.34309(10) 0.0484(7) Uani 1 1 d . . .
C1C C 0.9296(2) -0.04380(17) 0.32373(10) 0.0520(8) Uani 1 1 d . . .
C2C C 0.9600(3) -0.1031(2) 0.31213(14) 0.0757(11) Uani 1 1 d . . .
H2C1 H 1.0090 -0.1056 0.2999 0.091 Uiso 1 1 calc R . .
C3C C 0.9183(3) -0.1589(2) 0.31846(18) 0.0849(14) Uani 1 1 d . . .
H3C H 0.9393 -0.1982 0.3102 0.102 Uiso 1 1 calc R . .
C4C C 0.8494(3) -0.1559(2) 0.33616(16) 0.0794(12) Uani 1 1 d . . .
H4C H 0.8221 -0.1936 0.3392 0.095 Uiso 1 1 calc R . .
C5C C 0.8153(2) -0.09854(18) 0.35064(14) 0.0640(9) Uani 1 1 d . . .
H5C H 0.7673 -0.0976 0.3646 0.077 Uiso 1 1 calc R . .
C1A C 0.55343(19) -0.12398(16) 0.42431(13) 0.0536(8) Uani 1 1 d . . .
C2A C 0.5520(2) -0.1571(2) 0.37889(15) 0.0691(10) Uani 1 1 d . . .
H2A1 H 0.5150 -0.1485 0.3551 0.083 Uiso 1 1 calc R . .
C3A C 0.6076(3) -0.20394(19) 0.36973(16) 0.0767(11) Uani 1 1 d . . .
H3A H 0.6064 -0.2275 0.3402 0.092 Uiso 1 1 calc R . .
C4A C 0.6619(3) -0.21447(19) 0.40351(18) 0.0766(11) Uani 1 1 d . . .
H4A H 0.6981 -0.2455 0.3970 0.092 Uiso 1 1 calc R . .
C5A C 0.6656(2) -0.18068(18) 0.44773(15) 0.0644(9) Uani 1 1 d . . .
H5A H 0.7046 -0.1879 0.4703 0.077 Uiso 1 1 calc R . .
C6A C 0.61033(19) -0.13575(14) 0.45825(11) 0.0490(7) Uani 1 1 d . . .
C1B C 0.90505(17) 0.22914(14) 0.44364(11) 0.0441(6) Uani 1 1 d . . .
C2B C 0.8751(2) 0.28719(16) 0.45921(14) 0.0587(8) Uani 1 1 d . . .
H2B1 H 0.8646 0.3186 0.4356 0.070 Uiso 1 1 calc R . .
C3B C 0.8607(2) 0.29889(18) 0.50904(17) 0.0728(11) Uani 1 1 d . . .
H3B H 0.8407 0.3380 0.5189 0.087 Uiso 1 1 calc R . .
C4B C 0.8759(3) 0.2528(2) 0.54396(14) 0.0719(11) Uani 1 1 d . . .
H4B H 0.8656 0.2609 0.5776 0.086 Uiso 1 1 calc R . .
C5B C 0.9066(2) 0.19385(18) 0.53015(12) 0.0593(8) Uani 1 1 d . . .
H5B H 0.9165 0.1626 0.5540 0.071 Uiso 1 1 calc R . .
C6B C 0.92190(16) 0.18334(14) 0.47974(11) 0.0424(6) Uani 1 1 d . . .
C9C C 0.98601(16) -0.02365(13) 0.43869(10) 0.0388(6) Uani 1 1 d . . .
C8C C 1.03611(15) 0.00748(14) 0.39847(10) 0.0417(6) Uani 1 1 d . . .
H8C H 1.0570 -0.0267 0.3776 0.050 Uiso 1 1 calc R . .
C9B C 0.75785(16) 0.13897(14) 0.42080(10) 0.0406(6) Uani 1 1 d . . .
C8B C 0.78953(16) 0.17587(15) 0.37614(11) 0.0435(6) Uani 1 1 d . . .
Ni1 Ni 0.60093(3) 0.0000 0.5000 0.04172(12) Uani 1 2 d S . .
Ni2 Ni 0.893733(19) 0.075765(16) 0.405079(11) 0.03613(9) Uani 1 1 d . . .
Na Na 0.79627(8) 0.0000 0.5000 0.0441(3) Uani 1 2 d S . .
O1A O 0.67672(10) -0.00291(10) 0.44334(7) 0.0435(4) Uani 1 1 d . . .
O1C O 0.91909(10) -0.00403(9) 0.44419(6) 0.0399(4) Uani 1 1 d . . .
O1B O 0.79705(11) 0.09618(9) 0.44130(7) 0.0406(4) Uani 1 1 d . . .
O3A O 0.60968(15) -0.10161(11) 0.50178(10) 0.0512(5) Uani 1 1 d . . .
O2C O 1.01475(12) -0.06755(10) 0.46391(7) 0.0484(5) Uani 1 1 d . . .
N1A N 0.52531(14) -0.00879(14) 0.44054(11) 0.0486(6) Uani 1 1 d . . .
O3B O 0.95162(12) 0.12674(10) 0.46335(7) 0.0419(4) Uani 1 1 d . . .
O3C O 0.82784(12) 0.01616(10) 0.35594(8) 0.0461(5) Uani 1 1 d . . .
O2B O 0.69281(13) 0.15479(11) 0.43420(9) 0.0549(5) Uani 1 1 d . . .
N1C N 0.98945(13) 0.04923(12) 0.36573(8) 0.0416(5) Uani 1 1 d . . .
H1C H 1.0164 0.0853 0.3591 0.050 Uiso 1 1 calc R . .
C7B C 0.91926(18) 0.21521(16) 0.38902(11) 0.0439(6) Uani 1 1 d . . .
N1B N 0.87141(13) 0.16238(11) 0.37005(9) 0.0391(5) Uani 1 1 d . . .
C10C C 1.10189(18) 0.04376(15) 0.42171(11) 0.0499(7) Uani 1 1 d . . .
H10A H 1.1284 0.0151 0.4442 0.060 Uiso 1 1 calc R . .
H10B H 1.0819 0.0785 0.4417 0.060 Uiso 1 1 calc R . .
C7A C 0.49412(17) -0.07486(18) 0.43627(14) 0.0558(8) Uani 1 1 d . . .
C7C C 0.9719(2) 0.01767(17) 0.31682(11) 0.0540(8) Uani 1 1 d . . .
H7C1 H 1.0185 0.0091 0.2991 0.065 Uiso 1 1 calc R . .
H7C2 H 0.9420 0.0465 0.2964 0.065 Uiso 1 1 calc R . .
C10B C 0.7467(2) 0.15962(19) 0.32809(13) 0.0588(8) Uani 1 1 d . . .
C11C C 1.1588(2) 0.0715(2) 0.38428(16) 0.0729(10) Uani 1 1 d . . .
H11C H 1.1325 0.1049 0.3654 0.087 Uiso 1 1 calc R . .
C11B C 0.7524(3) 0.2112(2) 0.28745(16) 0.0839(13) Uani 1 1 d . . .
H28 H 0.8049 0.2255 0.2855 0.101 Uiso 1 1 calc R . .
Cl Cl 0.0000 0.19102(6) 0.2500 0.0660(3) Uani 1 2 d S . .

loop_
_atom_site_aniso_label
_atom_site_aniso_U_11
_atom_site_aniso_U_22
_atom_site_aniso_U_33
_atom_site_aniso_U_23
_atom_site_aniso_U_13
_atom_site_aniso_U_12
O2A 0.0499(11) 0.0752(16) 0.0445(11) 0.0048(10) 0.0007(9) -0.0086(11)
C8A 0.0423(13) 0.0431(15) 0.0498(16) 0.0052(13) -0.0027(13) -0.0029(12)
C10A 0.0564(18) 0.062(2) 0.065(2) 0.0193(17) -0.0100(15) -0.0029(17)
C13C 0.053(2) 0.100(3) 0.155(5) 0.029(4) -0.002(3) -0.020(2)
C12C 0.081(3) 0.150(5) 0.099(4) 0.013(4) 0.034(3) -0.024(3)
O4 0.389(11) 0.135(4) 0.092(3) 0.059(3) 0.005(4) -0.007(5)
C13B 0.189(8) 0.112(5) 0.167(7) 0.062(5) -0.049(6) 0.021(5)
C12B 0.218(8) 0.141(5) 0.066(3) 0.018(3) -0.058(4) -0.003(6)
O5 0.296(10) 0.561(19) 0.126(5) -0.028(8) 0.008(5) 0.276(12)
O3 0.061(3) 0.134(5) 0.167(6) -0.015(4) 0.000 0.000
O1 0.137(4) 0.131(4) 0.187(5) -0.023(4) -0.044(4) 0.034(3)
C11A 0.128(5) 0.091(4) 0.167(6) 0.015(4) -0.080(5) 0.017(3)
C12A 0.214(8) 0.079(4) 0.210(8) -0.009(4) -0.129(7) 0.061(5)
C13A 0.240(10) 0.117(6) 0.429(18) 0.009(8) -0.270(12) 0.002(6)
O2 0.167(5) 0.120(4) 0.255(7) 0.000(5) 0.059(5) 0.007(4)
C16 0.155(7) 0.085(4) 0.256(11) 0.022(6) 0.056(7) 0.028(4)
C14 0.210(11) 0.245(13) 0.144(8) 0.011(8) 0.050(8) 0.060(10)
N20 0.246(10) 0.249(10) 0.114(5) -0.020(6) 0.050(6) -0.019(8)
C15 0.45(3) 0.42(2) 0.080(5) -0.007(9) 0.038(9) 0.05(2)
C6C 0.0605(19) 0.0489(18) 0.0357(14) -0.0063(12) -0.0090(13) -0.0032(14)
C1C 0.069(2) 0.0568(19) 0.0306(13) -0.0061(12) -0.0015(13) 0.0048(16)
C2C 0.088(3) 0.088(3) 0.0513(19) -0.0213(19) -0.0053(19) 0.025(2)
C3C 0.111(4) 0.060(3) 0.083(3) -0.027(2) -0.013(3) 0.016(2)
C4C 0.104(4) 0.057(2) 0.077(3) -0.0124(19) -0.023(3) -0.009(2)
C5C 0.077(2) 0.056(2) 0.0588(19) -0.0045(15) -0.0175(18) -0.0080(18)
C1A 0.0543(18) 0.0465(18) 0.0600(18) 0.0041(14) -0.0025(15) -0.0171(14)
C2A 0.072(2) 0.067(2) 0.068(2) -0.0041(18) -0.0073(19) -0.024(2)
C3A 0.102(3) 0.059(2) 0.069(2) -0.0120(17) -0.004(3) -0.019(2)
C4A 0.097(3) 0.054(2) 0.079(3) -0.010(2) 0.014(3) 0.001(2)
C5A 0.076(2) 0.050(2) 0.068(2) 0.0043(16) -0.0013(18) 0.0005(17)
C6A 0.0532(17) 0.0426(15) 0.0513(15) 0.0058(12) -0.0002(15) -0.0078(14)
C1B 0.0416(15) 0.0410(15) 0.0497(14) 0.0013(11) -0.0011(13) -0.0052(12)
C2B 0.067(2) 0.0425(17) 0.067(2) 0.0052(14) -0.0014(16) 0.0009(14)
C3B 0.086(3) 0.050(2) 0.082(3) -0.0166(19) 0.002(2) 0.0165(18)
C4B 0.093(3) 0.071(2) 0.0524(18) -0.0154(17) 0.0056(19) 0.010(2)
C5B 0.073(2) 0.063(2) 0.0422(15) -0.0022(13) 0.0024(15) 0.0053(18)
C6B 0.0424(14) 0.0411(15) 0.0437(14) -0.0025(12) -0.0003(11) -0.0008(12)
C9C 0.0451(15) 0.0364(14) 0.0350(12) 0.0008(10) 0.0023(11) 0.0003(11)
C8C 0.0441(13) 0.0431(15) 0.0378(13) 0.0014(11) 0.0054(11) 0.0056(12)
C9B 0.0394(14) 0.0390(15) 0.0435(14) 0.0007(11) -0.0014(11) -0.0002(11)
C8B 0.0415(15) 0.0359(16) 0.0532(16) 0.0087(12) -0.0035(12) 0.0000(12)
Ni1 0.0341(2) 0.0445(3) 0.0466(2) 0.0058(2) 0.000 0.000
Ni2 0.03818(16) 0.03832(17) 0.03188(15) 0.00311(13) 0.00052(14) -0.00061(14)
Na 0.0417(8) 0.0484(9) 0.0423(7) 0.0104(7) 0.000 0.000
O1A 0.0389(10) 0.0461(11) 0.0454(10) 0.0028(9) -0.0026(8) -0.0003(9)
O1C 0.0400(9) 0.0437(10) 0.0360(9) 0.0064(8) 0.0025(7) -0.0007(8)
O1B 0.0406(10) 0.0410(10) 0.0400(9) 0.0048(7) 0.0016(8) -0.0004(8)
O3A 0.0532(13) 0.0476(12) 0.0528(12) 0.0071(10) -0.0074(13) 0.0012(10)
O2C 0.0498(11) 0.0475(12) 0.0478(10) 0.0117(9) 0.0077(9) 0.0077(10)
N1A 0.0331(12) 0.0526(16) 0.0602(15) 0.0082(13) -0.0034(11) 0.0009(12)
O3B 0.0476(11) 0.0402(11) 0.0378(10) 0.0021(8) -0.0057(9) 0.0037(9)
O3C 0.0450(11) 0.0442(12) 0.0492(11) -0.0025(9) -0.0022(9) -0.0027(9)
O2B 0.0484(12) 0.0510(12) 0.0655(13) 0.0091(10) 0.0128(10) 0.0043(10)
N1C 0.0441(12) 0.0466(13) 0.0340(11) 0.0071(9) 0.0046(9) -0.0007(10)
C7B 0.0405(16) 0.0451(17) 0.0459(15) 0.0109(12) 0.0027(12) -0.0052(13)
N1B 0.0399(11) 0.0422(13) 0.0351(11) 0.0068(9) 0.0001(9) -0.0020(9)
C10C 0.0435(15) 0.0536(17) 0.0527(15) 0.0097(13) 0.0015(14) -0.0011(15)
C7A 0.0382(15) 0.0605(19) 0.069(2) 0.0131(18) -0.0094(15) -0.0118(15)
C7C 0.0600(18) 0.072(2) 0.0295(13) 0.0013(13) 0.0039(12) 0.0034(16)
C10B 0.0545(19) 0.067(2) 0.0544(18) 0.0171(16) -0.0109(15) -0.0062(17)
C11C 0.0481(18) 0.085(3) 0.085(3) 0.020(2) 0.0059(18) -0.0131(19)
C11B 0.091(3) 0.094(3) 0.066(2) 0.034(2) -0.024(2) -0.007(2)
Cl 0.0894(9) 0.0613(7) 0.0474(6) 0.000 0.0116(6) 0.000

loop_
_atom_type_symbol
_atom_type_description
_atom_type_scat_dispersion_real
_atom_type_scat_dispersion_imag
_atom_type_scat_source
C C 0.0033 0.0016 'International Tables Vol C Tables 4.2.6.8 and 6.1.1.4'
H H 0.0000 0.0000 'International Tables Vol C Tables 4.2.6.8 and 6.1.1.4'
N N 0.0061 0.0033 'International Tables Vol C Tables 4.2.6.8 and 6.1.1.4'
O O 0.0106 0.0060 'International Tables Vol C Tables 4.2.6.8 and 6.1.1.4'
Cl Cl 0.1484 0.1585 'International Tables Vol C Tables 4.2.6.8 and 6.1.1.4'
Ni Ni 0.3393 1.1124 'International Tables Vol C Tables 4.2.6.8 and 6.1.1.4'
K K 0.2009 0.2494 'International Tables Vol C Tables 4.2.6.8 and 6.1.1.4'
Na Na 0.0362 0.0249 'International Tables Vol C Tables 4.2.6.8 and 6.1.1.4'

loop_
_geom_angle_atom_site_label_1
_geom_angle_atom_site_label_2
_geom_angle_atom_site_label_3
_geom_angle
_geom_angle_site_symmetry_1
_geom_angle_site_symmetry_3
_geom_angle_publ_flag
O2A C8A O1A 124.7(3) . . ?
O2A C8A C9A 116.4(3) . . ?
O1A C8A C9A 118.9(3) . . ?
N1A C9A C10A 113.7(3) . . ?
N1A C9A C8A 110.4(3) . . ?
C10A C9A C8A 110.1(3) . . ?
N1A C9A H1 108(2) . . ?
C10A C9A H1 119(2) . . ?
C8A C9A H1 94(2) . . ?
C11A C10A C9A 117.8(4) . . ?
C11A C10A H40A 107.8 . . ?
C9A C10A H40A 107.8 . . ?
C11A C10A H40B 107.8 . . ?
C9A C10A H40B 107.8 . . ?
H40A C10A H40B 107.2 . . ?
C11C C13C H13A 109.5 . . ?
C11C C13C H13B 109.5 . . ?
H13A C13C H13B 109.5 . . ?
C11C C13C H13C 109.5 . . ?
H13A C13C H13C 109.5 . . ?
H13B C13C H13C 109.5 . . ?
C11C C12C H12A 109.5 . . ?
C11C C12C H12B 109.5 . . ?
H12A C12C H12B 109.5 . . ?
C11C C12C H12C 109.5 . . ?
H12A C12C H12C 109.5 . . ?
H12B C12C H12C 109.5 . . ?
C11B C13B H34A 109.5 . . ?
C11B C13B H34B 109.5 . . ?
H34A C13B H34B 109.5 . . ?
C11B C13B H34C 109.5 . . ?
H34A C13B H34C 109.5 . . ?
H34B C13B H34C 109.5 . . ?
C11B C12B H33A 109.5 . . ?
C11B C12B H33B 109.5 . . ?
H33A C12B H33B 109.5 . . ?
C11B C12B H33C 109.5 . . ?
H33A C12B H33C 109.5 . . ?
H33B C12B H33C 109.5 . . ?
C13A C11A C10A 123.7(7) . . ?
C13A C11A C12A 111.9(6) . . ?
C10A C11A C12A 109.6(5) . . ?
C13A C11A H11A 103.0 . . ?
C10A C11A H11A 103.0 . . ?
C12A C11A H11A 103.0 . . ?
C11A C12A H38A 109.5 . . ?
C11A C12A H38B 109.5 . . ?
H38A C12A H38B 109.5 . . ?
C11A C12A H38C 109.5 . . ?
H38A C12A H38C 109.5 . . ?
H38B C12A H38C 109.5 . . ?
C11A C13A H39A 109.5 . . ?
C11A C13A H39B 109.5 . . ?
H39A C13A H39B 109.5 . . ?
C11A C13A H39C 109.5 . . ?
H39A C13A H39C 109.5 . . ?
H39B C13A H39C 109.5 . . ?
N20 C14 C15 178.7(17) . . ?
C14 C15 H15A 109.5 . . ?
C14 C15 H15B 109.5 . . ?
H15A C15 H15B 109.5 . . ?
C14 C15 H15C 109.5 . . ?
H15A C15 H15C 109.5 . . ?
H15B C15 H15C 109.5 . . ?
O3C C6C C1C 117.7(3) . . ?
O3C C6C C5C 120.5(3) . . ?
C1C C6C C5C 121.8(3) . . ?
C6C C1C C2C 117.6(4) . . ?
C6C C1C C7C 119.4(3) . . ?
C2C C1C C7C 123.0(3) . . ?
C1C C2C C3C 121.0(4) . . ?
C1C C2C H2C1 119.5 . . ?
C3C C2C H2C1 119.5 . . ?
C4C C3C C2C 120.0(4) . . ?
C4C C3C H3C 120.0 . . ?
C2C C3C H3C 120.0 . . ?
C3C C4C C5C 122.9(5) . . ?
C3C C4C H4C 118.6 . . ?
C5C C4C H4C 118.6 . . ?
C4C C5C C6C 116.7(4) . . ?
C4C C5C H5C 121.7 . . ?
C6C C5C H5C 121.7 . . ?
C6A C1A C2A 119.7(4) . . ?
C6A C1A C7A 119.7(3) . . ?
C2A C1A C7A 120.7(3) . . ?
C1A C2A C3A 118.8(4) . . ?
C1A C2A H2A1 120.6 . . ?
C3A C2A H2A1 120.6 . . ?
C4A C3A C2A 120.1(4) . . ?
C4A C3A H3A 120.0 . . ?
C2A C3A H3A 120.0 . . ?
C3A C4A C5A 121.8(4) . . ?
C3A C4A H4A 119.1 . . ?
C5A C4A H4A 119.1 . . ?
C4A C5A C6A 119.2(4) . . ?
C4A C5A H5A 120.4 . . ?
C6A C5A H5A 120.4 . . ?
O3A C6A C1A 117.4(3) . . ?
O3A C6A C5A 122.2(3) . . ?
C1A C6A C5A 120.4(3) . . ?
C2B C1B C6B 118.5(3) . . ?
C2B C1B C7B 121.5(3) . . ?
C6B C1B C7B 120.0(3) . . ?
C3B C2B C1B 121.0(3) . . ?
C3B C2B H2B1 119.5 . . ?
C1B C2B H2B1 119.5 . . ?
C4B C3B C2B 119.8(3) . . ?
C4B C3B H3B 120.1 . . ?
C2B C3B H3B 120.1 . . ?
C3B C4B C5B 121.3(3) . . ?
C3B C4B H4B 119.4 . . ?
C5B C4B H4B 119.4 . . ?
C6B C5B C4B 118.1(3) . . ?
C6B C5B H5B 121.0 . . ?
C4B C5B H5B 121.0 . . ?
O3B C6B C5B 121.4(3) . . ?
O3B C6B C1B 117.2(2) . . ?
C5B C6B C1B 121.3(3) . . ?
O2C C9C O1C 124.1(3) . . ?
O2C C9C C8C 116.8(2) . . ?
O1C C9C C8C 119.1(2) . . ?
N1C C8C C10C 111.9(2) . . ?
N1C C8C C9C 109.6(2) . . ?
C10C C8C C9C 111.7(2) . . ?
N1C C8C H8C 107.8 . . ?
C10C C8C H8C 107.8 . . ?
C9C C8C H8C 107.8 . . ?
O2B C9B O1B 125.0(3) . . ?
O2B C9B C8B 115.4(2) . . ?
O1B C9B C8B 119.7(2) . . ?
N1B C8B C9B 110.4(2) . . ?
N1B C8B C10B 110.6(3) . . ?
C9B C8B C10B 111.0(2) . . ?
N1B C8B H53 110.1(16) . . ?
C9B C8B H53 106.7(16) . . ?
C10B C8B H53 108.0(16) . . ?
O1A Ni1 O1A 96.70(11) 4_556 . ?
O1A Ni1 N1A 176.37(11) 4_556 . ?
O1A Ni1 N1A 81.79(9) . . ?
O1A Ni1 N1A 81.79(9) 4_556 4_556 ?
O1A Ni1 N1A 176.37(11) . 4_556 ?
N1A Ni1 N1A 99.90(16) . 4_556 ?
O1A Ni1 O3A 86.46(9) 4_556 4_556 ?
O1A Ni1 O3A 87.99(10) . 4_556 ?
N1A Ni1 O3A 96.76(11) . 4_556 ?
N1A Ni1 O3A 88.62(11) 4_556 4_556 ?
O1A Ni1 O3A 87.99(10) 4_556 . ?
O1A Ni1 O3A 86.46(9) . . ?
N1A Ni1 O3A 88.62(11) . . ?
N1A Ni1 O3A 96.76(11) 4_556 . ?
O3A Ni1 O3A 171.64(14) 4_556 . ?
O1A Ni1 Na 48.35(5) 4_556 . ?
O1A Ni1 Na 48.35(5) . . ?
N1A Ni1 Na 130.05(8) . . ?
N1A Ni1 Na 130.05(8) 4_556 . ?
O3A Ni1 Na 85.82(7) 4_556 . ?
O3A Ni1 Na 85.82(7) . . ?
O1B Ni2 O1C 96.74(7) . . ?
O1B Ni2 N1C 176.00(9) . . ?
O1C Ni2 N1C 81.81(8) . . ?
O1B Ni2 N1B 82.43(8) . . ?
O1C Ni2 N1B 175.01(9) . . ?
N1C Ni2 N1B 99.34(9) . . ?
O1B Ni2 O3B 87.44(8) . . ?
O1C Ni2 O3B 85.97(8) . . ?
N1C Ni2 O3B 96.16(9) . . ?
N1B Ni2 O3B 89.07(8) . . ?
O1B Ni2 O3C 87.24(8) . . ?
O1C Ni2 O3C 87.53(8) . . ?
N1C Ni2 O3C 88.97(9) . . ?
N1B Ni2 O3C 97.33(9) . . ?
O3B Ni2 O3C 171.07(8) . . ?
O1B Ni2 Na 47.07(6) . . ?
O1C Ni2 Na 49.70(5) . . ?
N1C Ni2 Na 131.25(7) . . ?
N1B Ni2 Na 129.41(7) . . ?
O3B Ni2 Na 86.38(6) . . ?
O3C Ni2 Na 84.74(6) . . ?
O1B Na O1B 179.38(11) . 4_556 ?
O1B Na O1A 70.53(7) . . ?
O1B Na O1A 110.01(7) 4_556 . ?
O1B Na O1A 110.01(7) . 4_556 ?
O1B Na O1A 70.53(7) 4_556 4_556 ?
O1A Na O1A 70.96(9) . 4_556 ?
O1B Na O1C 108.45(7) . 4_556 ?
O1B Na O1C 71.00(6) 4_556 4_556 ?
O1A Na O1C 178.77(7) . 4_556 ?
O1A Na O1C 110.15(6) 4_556 4_556 ?
O1B Na O1C 71.00(6) . . ?
O1B Na O1C 108.45(7) 4_556 . ?
O1A Na O1C 110.15(6) . . ?
O1A Na O1C 178.77(7) 4_556 . ?
O1C Na O1C 68.74(8) 4_556 . ?
O1B Na Ni2 144.11(6) . 4_556 ?
O1B Na Ni2 35.36(4) 4_556 4_556 ?
O1A Na Ni2 145.37(5) . 4_556 ?
O1A Na Ni2 89.63(4) 4_556 4_556 ?
O1C Na Ni2 35.66(4) 4_556 4_556 ?
O1C Na Ni2 89.15(5) . 4_556 ?
O1B Na Ni2 35.36(4) . . ?
O1B Na Ni2 144.11(6) 4_556 . ?
O1A Na Ni2 89.62(4) . . ?
O1A Na Ni2 145.37(5) 4_556 . ?
O1C Na Ni2 89.15(5) 4_556 . ?
O1C Na Ni2 35.66(4) . . ?
Ni2 Na Ni2 119.84(4) 4_556 . ?
O1B Na Ni1 90.31(6) . . ?
O1B Na Ni1 90.31(6) 4_556 . ?
O1A Na Ni1 35.48(5) . . ?
O1A Na Ni1 35.48(5) 4_556 . ?
O1C Na Ni1 145.63(4) 4_556 . ?
O1C Na Ni1 145.63(4) . . ?
Ni2 Na Ni1 120.08(2) 4_556 . ?
Ni2 Na Ni1 120.08(2) . . ?
C8A O1A Ni1 114.77(17) . . ?
C8A O1A Na 147.27(18) . . ?
Ni1 O1A Na 96.17(8) . . ?
C9C O1C Ni2 114.68(17) . . ?
C9C O1C Na 148.28(17) . . ?
Ni2 O1C Na 94.64(7) . . ?
C9B O1B Ni2 114.41(17) . . ?
C9B O1B Na 145.59(18) . . ?
Ni2 O1B Na 97.57(8) . . ?
C6A O3A Ni1 120.27(19) . . ?
C6A O3A H2A 118(5) . . ?
Ni1 O3A H2A 107(5) . . ?
C9A N1A C7A 113.0(3) . . ?
C9A N1A Ni1 108.01(18) . . ?
C7A N1A Ni1 112.2(2) . . ?
C9A N1A H1A 106(3) . . ?
C7A N1A H1A 110(3) . . ?
Ni1 N1A H1A 107(3) . . ?
C6B O3B Ni2 118.47(17) . . ?
C6C O3C Ni2 117.47(18) . . ?
C6C O3C H2C 117(2) . . ?
Ni2 O3C H2C 107(2) . . ?
C8C N1C C7C 111.7(2) . . ?
C8C N1C Ni2 108.45(15) . . ?
C7C N1C Ni2 112.89(19) . . ?
C8C N1C H1C 107.9 . . ?
C7C N1C H1C 107.9 . . ?
Ni2 N1C H1C 107.9 . . ?
N1B C7B C1B 112.2(2) . . ?
N1B C7B H10 106.7(18) . . ?
C1B C7B H10 116.0(18) . . ?
N1B C7B H11 104(2) . . ?
C1B C7B H11 115(2) . . ?
H10 C7B H11 101(3) . . ?
C7B N1B C8B 112.4(2) . . ?
C7B N1B Ni2 112.79(17) . . ?
C8B N1B Ni2 107.61(16) . . ?
C7B N1B H1B 100(2) . . ?
C8B N1B H1B 111(2) . . ?
Ni2 N1B H1B 113.4(19) . . ?
C8C C10C C11C 115.3(3) . . ?
C8C C10C H10A 108.4 . . ?
C11C C10C H10A 108.4 . . ?
C8C C10C H10B 108.4 . . ?
C11C C10C H10B 108.4 . . ?
H10A C10C H10B 107.5 . . ?
N1A C7A C1A 112.9(3) . . ?
N1A C7A H23 109(2) . . ?
C1A C7A H23 109(2) . . ?
N1A C7A H54 107(2) . . ?
C1A C7A H54 108(2) . . ?
H23 C7A H54 112(3) . . ?
N1C C7C C1C 112.1(2) . . ?
N1C C7C H7C1 109.2 . . ?
C1C C7C H7C1 109.2 . . ?
N1C C7C H7C2 109.2 . . ?
C1C C7C H7C2 109.2 . . ?
H7C1 C7C H7C2 107.9 . . ?
C8B C10B C11B 113.8(3) . . ?
C8B C10B H59 113(2) . . ?
C11B C10B H59 114(2) . . ?
C8B C10B H76 101(2) . . ?
C11B C10B H76 111(2) . . ?
H59 C10B H76 101(3) . . ?
C12C C11C C13C 112.5(4) . . ?
C12C C11C C10C 114.1(4) . . ?
C13C C11C C10C 109.3(4) . . ?
C12C C11C H11C 106.8 . . ?
C13C C11C H11C 106.8 . . ?
C10C C11C H11C 106.8 . . ?
C12B C11B C10B 109.3(4) . . ?
C12B C11B C13B 111.8(5) . . ?
C10B C11B C13B 110.3(4) . . ?
C12B C11B H28 108.4 . . ?
C10B C11B H28 108.4 . . ?
C13B C11B H28 108.4 . . ?
O5 Cl O5 101.6(12) 3 . ?
O5 Cl O4 101.6(5) 3 3 ?
O5 Cl O4 111.8(5) . 3 ?
O5 Cl O4 111.8(5) 3 . ?
O5 Cl O4 101.6(5) . . ?
O4 Cl O4 126.1(5) 3 . ?

loop_
_geom_bond_atom_site_label_1
_geom_bond_atom_site_label_2
_geom_bond_distance
_geom_bond_site_symmetry_2
_geom_bond_publ_flag
O2A C8A 1.243(4) . ?
C8A O1A 1.265(4) . ?
C8A C9A 1.535(4) . ?
C9A N1A 1.467(4) . ?
C9A C10A 1.533(5) . ?
C9A H1 0.83(3) . ?
C10A C11A 1.446(6) . ?
C10A H40A 0.9700 . ?
C10A H40B 0.9700 . ?
C13C C11C 1.512(7) . ?
C13C H13A 0.9600 . ?
C13C H13B 0.9600 . ?
C13C H13C 0.9600 . ?
C12C C11C 1.507(8) . ?
C12C H12A 0.9600 . ?
C12C H12B 0.9600 . ?
C12C H12C 0.9600 . ?
O4 Cl 1.353(5) . ?
C13B C11B 1.588(9) . ?
C13B H34A 0.9600 . ?
C13B H34B 0.9600 . ?
C13B H34C 0.9600 . ?
C12B C11B 1.524(7) . ?
C12B H33A 0.9600 . ?
C12B H33B 0.9600 . ?
C12B H33C 0.9600 . ?
O5 Cl 1.315(7) . ?
O1 H 1.29(2) . ?
C11A C13A 1.373(11) . ?
C11A C12A 1.544(8) . ?
C11A H11A 0.9800 . ?
C12A H38A 0.9600 . ?
C12A H38B 0.9600 . ?
C12A H38C 0.9600 . ?
C13A H39A 0.9600 . ?
C13A H39B 0.9600 . ?
C13A H39C 0.9600 . ?
O2 C16 1.321(9) . ?
C14 N20 1.137(11) . ?
C14 C15 1.468(14) . ?
C15 H15A 0.9600 . ?
C15 H15B 0.9600 . ?
C15 H15C 0.9600 . ?
C6C O3C 1.375(4) . ?
C6C C1C 1.386(5) . ?
C6C C5C 1.405(5) . ?
C1C C2C 1.387(5) . ?
C1C C7C 1.500(5) . ?
C2C C3C 1.393(7) . ?
C2C H2C1 0.9300 . ?
C3C C4C 1.313(7) . ?
C3C H3C 0.9300 . ?
C4C C5C 1.399(6) . ?
C4C H4C 0.9300 . ?
C5C H5C 0.9300 . ?
C1A C6A 1.379(5) . ?
C1A C2A 1.396(5) . ?
C1A C7A 1.506(5) . ?
C2A C3A 1.412(6) . ?
C2A H2A1 0.9300 . ?
C3A C4A 1.338(7) . ?
C3A H3A 0.9300 . ?
C4A C5A 1.377(6) . ?
C4A H4A 0.9300 . ?
C5A C6A 1.387(5) . ?
C5A H5A 0.9300 . ?
C6A O3A 1.364(4) . ?
C1B C2B 1.390(5) . ?
C1B C6B 1.391(4) . ?
C1B C7B 1.508(4) . ?
C2B C3B 1.376(6) . ?
C2B H2B1 0.9300 . ?
C3B C4B 1.368(6) . ?
C3B H3B 0.9300 . ?
C4B C5B 1.398(5) . ?
C4B H4B 0.9300 . ?
C5B C6B 1.390(4) . ?
C5B H5B 0.9300 . ?
C6B O3B 1.368(4) . ?
C9C O2C 1.248(3) . ?
C9C O1C 1.266(3) . ?
C9C C8C 1.539(4) . ?
C8C N1C 1.488(4) . ?
C8C C10C 1.525(4) . ?
C8C H8C 0.9800 . ?
C9B O2B 1.253(4) . ?
C9B O1B 1.259(3) . ?
C9B C8B 1.527(4) . ?
C8B N1B 1.490(4) . ?
C8B C10B 1.529(5) . ?
C8B H53 0.86(3) . ?
Ni1 O1A 2.025(2) 4_556 ?
Ni1 O1A 2.025(2) . ?
Ni1 N1A 2.087(3) . ?
Ni1 N1A 2.087(3) 4_556 ?
Ni1 O3A 2.132(2) 4_556 ?
Ni1 O3A 2.132(2) . ?
Ni1 Na 3.4686(15) . ?
Ni2 O1B 2.0158(19) . ?
Ni2 O1C 2.0196(19) . ?
Ni2 N1C 2.073(2) . ?
Ni2 N1B 2.077(2) . ?
Ni2 O3B 2.147(2) . ?
Ni2 O3C 2.155(2) . ?
Ni2 Na 3.4529(8) . ?
Na O1B 2.5502(18) . ?
Na O1B 2.5502(18) 4_556 ?
Na O1A 2.607(2) . ?
Na O1A 2.607(2) 4_556 ?
Na O1C 2.642(2) 4_556 ?
Na O1C 2.642(2) . ?
Na Ni2 3.4529(8) 4_556 ?
O3A H2A 0.59(4) . ?
N1A C7A 1.494(5) . ?
N1A H1A 0.77(4) . ?
O3C H2C 0.87(4) . ?
N1C C7C 1.495(4) . ?
N1C H1C 0.9100 . ?
C7B N1B 1.483(4) . ?
C7B H10 0.92(3) . ?
C7B H11 0.78(3) . ?
N1B H1B 0.97(3) . ?
C10C C11C 1.535(5) . ?
C10C H10A 0.9700 . ?
C10C H10B 0.9700 . ?
C7A H23 0.97(4) . ?
C7A H54 1.05(4) . ?
C7C H7C1 0.9700 . ?
C7C H7C2 0.9700 . ?
C10B C11B 1.533(5) . ?
C10B H59 0.99(4) . ?
C10B H76 1.14(5) . ?
C11C H11C 0.9800 . ?
C11B H28 0.9800 . ?
Cl O5 1.315(7) 3 ?
Cl O4 1.353(5) 3 ?
